data_1576980
loop_
_publ_author_name
'Britton, Hugh C.'
'Santa Dar&#xed;a, Alberto M'
'Lyu, Chao'
'Augusztin, Andras B.'
'Cowen, Lewis M.'
'Bu&#x10d;ar, Dejan-Kre&#x161;imir'
'Tabor, Alethea B.'
'Schroeder, Bob C.'
'G&#xf3;mez, Sandra'
'Marin-Beloqui, Jose M'

_publ_section_title
;
 Geometric orthogonality as a recipe for efficient intramolecular charge
 generation in core substituted NDI derivatives.
;
_journal_issue 20
_journal_name_full 'Chemical science'
_journal_page_first 10133
_journal_page_last 10144
_journal_paper_doi 10.1039/d6sc00456c
_journal_volume 17
_journal_year 2026
_chemical_formula_moiety 'C48 H30 N2 O8, 2(C4 H10 O)'
_chemical_formula_sum 'C56 H50 N2 O10'
_chemical_formula_weight 910.98
_space_group_crystal_system triclinic
_space_group_IT_number 2
_space_group_name_Hall '-P 1'
_space_group_name_H-M_alt 'P -1'
_atom_sites_solution_hydrogens geom
_audit_creation_method SHELXL-2019/3
_audit_update_record
;
2024-12-31 deposited with the CCDC.	2026-03-27 downloaded from the CCDC.
;
_cell_angle_alpha 65.247(4)
_cell_angle_beta 75.551(3)
_cell_angle_gamma 89.276(3)
_cell_formula_units_Z 1
_cell_length_a 9.5740(4)
_cell_length_b 10.9624(4)
_cell_length_c 12.4555(5)
_cell_measurement_reflns_used 4829
_cell_measurement_temperature 100.0(1)
_cell_measurement_theta_max 75.9090
_cell_measurement_theta_min 4.4650
_cell_volume 1143.31(9)
_computing_cell_refinement 'CrysAlisPro 1.171.42.60a (Rigaku OD, 2022)'
_computing_data_collection 'CrysAlisPro 1.171.42.60a (Rigaku OD, 2022)'
_computing_data_reduction 'CrysAlisPro 1.171.42.60a (Rigaku OD, 2022)'
_computing_structure_refinement 'SHELXL-2018/3 (Sheldrick, 2018)'
_computing_structure_solution 'SHELXT (Sheldrick, 2015)'
_diffrn_ambient_environment N~2~
_diffrn_ambient_temperature 100.0(1)
_diffrn_detector 'Hybrid Pixel Array Detector'
_diffrn_detector_type 'HyPix-Arc 100'
_diffrn_measured_fraction_theta_full 0.990
_diffrn_measured_fraction_theta_max 0.990
_diffrn_measurement_device 'four-circle diffractometer'
_diffrn_measurement_device_type 'SuperNova, Dual, Cu at home/near, HyPix-Arc 100'
_diffrn_radiation_monochromator mirror
_diffrn_radiation_probe x-ray
_diffrn_radiation_type 'Cu K\a'
_diffrn_radiation_wavelength 1.54184
_diffrn_reflns_av_R_equivalents 0.0323
_diffrn_reflns_av_unetI/netI 0.0318
_diffrn_reflns_Laue_measured_fraction_full 0.990
_diffrn_reflns_Laue_measured_fraction_max 0.990
_diffrn_reflns_limit_h_max 11
_diffrn_reflns_limit_h_min -9
_diffrn_reflns_limit_k_max 13
_diffrn_reflns_limit_k_min -12
_diffrn_reflns_limit_l_max 14
_diffrn_reflns_limit_l_min -14
_diffrn_reflns_number 11065
_diffrn_reflns_point_group_measured_fraction_full 0.990
_diffrn_reflns_point_group_measured_fraction_max 0.990
_diffrn_reflns_theta_full 66.593
_diffrn_reflns_theta_max 66.593
_diffrn_reflns_theta_min 4.058
_diffrn_source 'micro-focus sealed X-ray tube'
_diffrn_source_type 'SuperNova (Cu) X-ray Source'
_exptl_absorpt_coefficient_mu 0.740
_exptl_absorpt_correction_T_max 0.959
_exptl_absorpt_correction_T_min 0.871
_exptl_absorpt_correction_type analytical
_exptl_absorpt_process_details
;
CrysAlisPro 1.171.43.119a (Rigaku Oxford Diffraction, 2024)
Analytical numeric absorption correction using a multifaceted crystal
model based on expressions derived by R.C. Clark & J.S. Reid.
(Clark, R. C. & Reid, J. S. (1995). Acta Cryst. A51, 887-897)
Empirical absorption correction using spherical harmonics,
implemented in SCALE3 ABSPACK scaling algorithm.
;
_exptl_crystal_colour purple
_exptl_crystal_density_diffrn 1.323
_exptl_crystal_description prism
_exptl_crystal_F_000 480
_exptl_crystal_size_max 0.28
_exptl_crystal_size_mid 0.13
_exptl_crystal_size_min 0.07
_refine_diff_density_max 0.408
_refine_diff_density_min -0.451
_refine_diff_density_rms 0.058
_refine_ls_extinction_method none
_refine_ls_goodness_of_fit_ref 1.051
_refine_ls_hydrogen_treatment constr
_refine_ls_matrix_type full
_refine_ls_number_parameters 389
_refine_ls_number_reflns 4003
_refine_ls_number_restraints 101
_refine_ls_restrained_S_all 1.063
_refine_ls_R_factor_all 0.0974
_refine_ls_R_factor_gt 0.0777
_refine_ls_shift/su_max 0.000
_refine_ls_shift/su_mean 0.000
_refine_ls_structure_factor_coef Fsqd
_refine_ls_weighting_details 'w=1/[\s^2^(Fo^2^)+(0.1462P)^2^+0.4603P] where P=(Fo^2^+2Fc^2^)/3'
_refine_ls_weighting_scheme calc
_refine_ls_wR_factor_gt 0.2255
_refine_ls_wR_factor_ref 0.2467
_reflns_Friedel_coverage 0.000
_reflns_number_gt 2871
_reflns_number_total 4003
_reflns_threshold_expression 'I > 2\s(I)'
_cod_data_source_file d6sc00456c2.cif
_cod_data_source_block NDI-An_I
_cod_depositor_comments 'Adding full bibliography for 1576979--1576982.cif.'
_cod_original_cell_volume 1143.29(8)
_cod_database_code 1576980
_shelx_shelxl_version_number 2019/3
_shelx_space_group_comment
;
The symmetry employed for this shelxl refinement is uniquely defined
by the following loop, which should always be used as a source of
symmetry information in preference to the above space-group names.
They are only intended as comments.
;

loop_
_space_group_symop_operation_xyz
'x, y, z'
'-x, -y, -z'

loop_
_atom_site_label
_atom_site_type_symbol
_atom_site_fract_x
_atom_site_fract_y
_atom_site_fract_z
_atom_site_U_iso_or_equiv
_atom_site_adp_type
_atom_site_occupancy
_atom_site_site_symmetry_order
_atom_site_calc_flag
_atom_site_refinement_flags_posn
_atom_site_refinement_flags_adp
_atom_site_refinement_flags_occupancy
_atom_site_disorder_assembly
_atom_site_disorder_group
O1 O 0.1413(3) 0.2718(3) 0.1706(3) 0.1037(11) Uani 1 1 d . U . . .
H1O H 0.066585 0.216305 0.206017 0.156 Uiso 1 1 calc R U . . .
N1 N 0.6549(2) 0.3146(2) 0.12727(19) 0.0421(5) Uani 1 1 d . . . . .
C1 C 0.2516(3) 0.2121(4) 0.2008(3) 0.0594(8) Uani 1 1 d . . . . .
O2 O 0.2422(2) 0.0938(3) 0.2704(3) 0.0856(8) Uani 1 1 d . . . . .
C2 C 0.3926(3) 0.3043(3) 0.1424(3) 0.0551(7) Uani 1 1 d . . . . .
H2A H 0.415399 0.339696 0.052024 0.066 Uiso 1 1 calc R U . . .
H2B H 0.381569 0.382061 0.163704 0.066 Uiso 1 1 calc R U . . .
O3 O 0.6038(2) 0.3912(2) 0.27308(18) 0.0582(6) Uani 1 1 d . . . . .
C3 C 0.5146(3) 0.2299(3) 0.1860(2) 0.0457(6) Uani 1 1 d . . . . .
H3A H 0.492913 0.197747 0.276094 0.055 Uiso 1 1 calc R U . . .
H3B H 0.521966 0.149721 0.168247 0.055 Uiso 1 1 calc R U . . .
O4 O 0.7020(2) 0.2397(2) -0.02088(19) 0.0642(6) Uani 1 1 d . . . . .
C4 C 0.6902(3) 0.3928(3) 0.1834(2) 0.0415(6) Uani 1 1 d . . . . .
C5 C 0.8346(2) 0.4731(2) 0.1290(2) 0.0369(6) Uani 1 1 d . . . . .
C6 C 0.9300(3) 0.4644(2) 0.0265(2) 0.0362(6) Uani 1 1 d . . . . .
C7 C 0.8883(3) 0.3844(2) -0.0268(2) 0.0395(6) Uani 1 1 d . . . . .
C8 C 0.7433(3) 0.3074(3) 0.0236(2) 0.0452(6) Uani 1 1 d . . . . .
C9 C 0.9823(3) 0.3756(3) -0.1255(2) 0.0420(6) Uani 1 1 d . . . . .
H9 H 0.951995 0.320864 -0.159562 0.050 Uiso 1 1 calc R U . . .
C10 C 0.8774(3) 0.5547(3) 0.1781(2) 0.0414(6) Uani 1 1 d . . . . .
C11A C 0.7762(9) 0.5922(8) 0.2720(4) 0.0396(9) Uani 0.587(2) 1 d D . P A 1
C12A C 0.7852(6) 0.5284(6) 0.3938(4) 0.0454(13) Uani 0.587(2) 1 d D . P A 1
C13A C 0.8756(6) 0.4271(7) 0.4331(4) 0.0576(15) Uani 0.587(2) 1 d D . P A 1
H13A H 0.938349 0.402447 0.374876 0.069 Uiso 0.587(2) 1 calc R U P A 1
C14A C 0.8753(6) 0.3626(7) 0.5541(4) 0.0737(14) Uani 0.587(2) 1 d D . P A 1
H14A H 0.939278 0.295592 0.578575 0.088 Uiso 0.587(2) 1 calc R U P A 1
C15A C 0.7801(12) 0.3953(10) 0.6426(6) 0.0782(18) Uani 0.587(2) 1 d D . P A 1
H15A H 0.776277 0.346540 0.726991 0.094 Uiso 0.587(2) 1 calc R U P A 1
C16A C 0.6953(6) 0.4948(7) 0.6081(4) 0.0682(17) Uani 0.587(2) 1 d D . P A 1
H16A H 0.636097 0.518994 0.668164 0.082 Uiso 0.587(2) 1 calc R U P A 1
C17A C 0.6918(5) 0.5650(6) 0.4839(4) 0.0502(12) Uani 0.587(2) 1 d D . P A 1
C18A C 0.6015(5) 0.6647(6) 0.4467(5) 0.0564(14) Uani 0.587(2) 1 d D . P A 1
H18A H 0.541947 0.689542 0.506220 0.068 Uiso 0.587(2) 1 calc R U P A 1
C19A C 0.5941(4) 0.7302(5) 0.3257(5) 0.0513(12) Uani 0.587(2) 1 d D . P A 1
C20A C 0.5011(9) 0.8321(8) 0.2878(6) 0.0682(16) Uani 0.587(2) 1 d D . P A 1
H20A H 0.442275 0.858496 0.346477 0.082 Uiso 0.587(2) 1 calc R U P A 1
C21A C 0.4939(7) 0.8936(6) 0.1681(6) 0.0772(17) Uani 0.587(2) 1 d D . P A 1
H21A H 0.427012 0.958166 0.145429 0.093 Uiso 0.587(2) 1 calc R U P A 1
C22A C 0.5852(7) 0.8607(6) 0.0806(6) 0.0733(14) Uani 0.587(2) 1 d D . P A 1
H22A H 0.582235 0.906001 -0.002553 0.088 Uiso 0.587(2) 1 calc R U P A 1
C23A C 0.6793(6) 0.7647(5) 0.1110(6) 0.0536(13) Uani 0.587(2) 1 d D . P A 1
H23A H 0.740556 0.744623 0.048913 0.064 Uiso 0.587(2) 1 calc R U P A 1
C24A C 0.6862(5) 0.6947(5) 0.2347(5) 0.0437(13) Uani 0.587(2) 1 d D . P A 1
C11B C 0.7962(14) 0.5580(12) 0.2971(4) 0.0396(9) Uani 0.413(2) 1 d D . P A 2
C12B C 0.8187(8) 0.4698(8) 0.4102(4) 0.0454(13) Uani 0.413(2) 1 d D . P A 2
C13B C 0.9131(8) 0.3693(8) 0.4225(5) 0.0576(15) Uani 0.413(2) 1 d D . P A 2
H13B H 0.966863 0.360281 0.351468 0.069 Uiso 0.413(2) 1 calc R U P A 2
C14B C 0.9293(8) 0.2837(8) 0.5351(5) 0.0737(14) Uani 0.413(2) 1 d D . P A 2
H14B H 0.992935 0.215202 0.541613 0.088 Uiso 0.413(2) 1 calc R U P A 2
C15B C 0.8519(9) 0.2967(8) 0.6417(5) 0.0782(18) Uani 0.413(2) 1 d D . P A 2
H15B H 0.859417 0.233852 0.720027 0.094 Uiso 0.413(2) 1 calc R U P A 2
C16B C 0.7680(13) 0.3973(11) 0.6326(5) 0.0682(17) Uani 0.413(2) 1 d D . P A 2
H16B H 0.724127 0.409976 0.704021 0.082 Uiso 0.413(2) 1 calc R U P A 2
C17B C 0.7432(7) 0.4855(6) 0.5188(4) 0.0502(12) Uani 0.413(2) 1 d D . P A 2
C18B C 0.6503(8) 0.5848(7) 0.5083(5) 0.0564(14) Uani 0.413(2) 1 d D . P A 2
H18B H 0.603193 0.596209 0.579736 0.068 Uiso 0.413(2) 1 calc R U P A 2
C19B C 0.6229(7) 0.6689(7) 0.3973(5) 0.0513(12) Uani 0.413(2) 1 d D . P A 2
C20B C 0.5243(7) 0.7679(7) 0.3872(6) 0.0682(16) Uani 0.413(2) 1 d D . P A 2
H20B H 0.476171 0.779613 0.458321 0.082 Uiso 0.413(2) 1 calc R U P A 2
C21B C 0.4965(15) 0.8476(13) 0.2770(8) 0.0772(17) Uani 0.413(2) 1 d D . P A 2
H21B H 0.427391 0.911228 0.272741 0.093 Uiso 0.413(2) 1 calc R U P A 2
C22B C 0.5701(9) 0.8343(7) 0.1719(7) 0.0733(14) Uani 0.413(2) 1 d D . P A 2
H22B H 0.551390 0.890472 0.095833 0.088 Uiso 0.413(2) 1 calc R U P A 2
C23B C 0.6691(8) 0.7424(7) 0.1751(6) 0.0536(13) Uani 0.413(2) 1 d D . P A 2
H23B H 0.717067 0.735209 0.101671 0.064 Uiso 0.413(2) 1 calc R U P A 2
C24B C 0.7008(7) 0.6575(7) 0.2873(5) 0.0437(13) Uani 0.413(2) 1 d D . P A 2
O5A O -0.1074(5) 0.1175(5) 0.2606(4) 0.0904(16) Uani 0.633(3) 1 d D U P B 1
C25A C -0.1525(7) 0.0689(9) 0.3904(4) 0.109(2) Uani 0.633(3) 1 d D U P B 1
H25A H -0.118949 0.138160 0.412491 0.131 Uiso 0.633(3) 1 calc R U P B 1
H25B H -0.104173 -0.012959 0.427158 0.131 Uiso 0.633(3) 1 calc R U P B 1
C26A C -0.3169(7) 0.0343(10) 0.4474(8) 0.126(3) Uani 0.633(3) 1 d D U P B 1
H26A H -0.362954 0.117597 0.435886 0.189 Uiso 0.633(3) 1 calc R U P B 1
H26B H -0.336515 -0.024784 0.535274 0.189 Uiso 0.633(3) 1 calc R U P B 1
H26C H -0.356306 -0.012030 0.407263 0.189 Uiso 0.633(3) 1 calc R U P B 1
C27A C -0.1313(10) 0.0125(8) 0.2267(8) 0.153(4) Uani 0.633(3) 1 d D U P B 1
H27A H -0.223203 0.022387 0.202411 0.184 Uiso 0.633(3) 1 calc R U P B 1
H27B H -0.142698 -0.075391 0.299120 0.184 Uiso 0.633(3) 1 calc R U P B 1
C28A C -0.0088(15) 0.0109(13) 0.1208(12) 0.238(7) Uani 0.633(3) 1 d D U P B 1
H28A H -0.049620 -0.021357 0.071433 0.357 Uiso 0.633(3) 1 calc R U P B 1
H28B H 0.061327 -0.049480 0.154302 0.357 Uiso 0.633(3) 1 calc R U P B 1
H28C H 0.039951 0.102422 0.069084 0.357 Uiso 0.633(3) 1 calc R U P B 1
O5B O -0.0843(13) 0.0604(10) 0.2443(9) 0.0904(16) Uani 0.250(3) 1 d D . P C 2
C25B C -0.1989(15) 0.0235(13) 0.3535(11) 0.109(2) Uani 0.250(3) 1 d D . P C 2
H25C H -0.192454 -0.070633 0.410540 0.131 Uiso 0.250(3) 1 calc R U P C 2
H25D H -0.292401 0.025708 0.332682 0.131 Uiso 0.250(3) 1 calc R U P C 2
C26B C -0.199(3) 0.1139(17) 0.4202(13) 0.126(3) Uani 0.250(3) 1 d D . P C 2
H26D H -0.238412 0.198525 0.377674 0.189 Uiso 0.250(3) 1 calc R U P C 2
H26E H -0.099853 0.133729 0.420514 0.189 Uiso 0.250(3) 1 calc R U P C 2
H26F H -0.259655 0.067162 0.504867 0.189 Uiso 0.250(3) 1 calc R U P C 2
C27B C -0.0490(15) -0.0551(14) 0.2228(15) 0.153(4) Uani 0.250(3) 1 d D . P C 2
H27C H -0.034306 -0.127623 0.298768 0.184 Uiso 0.250(3) 1 calc R U P C 2
H27D H 0.043712 -0.031993 0.158103 0.184 Uiso 0.250(3) 1 calc R U P C 2
C28B C -0.165(3) -0.1093(19) 0.184(2) 0.238(7) Uani 0.250(3) 1 d D . P C 2
H28D H -0.246552 -0.159270 0.255428 0.357 Uiso 0.250(3) 1 calc R U P C 2
H28E H -0.123292 -0.169697 0.146965 0.357 Uiso 0.250(3) 1 calc R U P C 2
H28F H -0.199884 -0.033619 0.123071 0.357 Uiso 0.250(3) 1 calc R U P C 2
O5C O -0.0739(14) -0.067(2) 0.3078(11) 0.0904(16) Uani 0.117(3) 1 d D . P D 3
C25C C -0.1676(18) -0.053(3) 0.4093(13) 0.109(2) Uani 0.117(3) 1 d D . P D 3
H25E H -0.152235 0.041684 0.397479 0.131 Uiso 0.117(3) 1 calc R U P D 3
H25F H -0.139964 -0.111751 0.484668 0.131 Uiso 0.117(3) 1 calc R U P D 3
C26C C -0.3296(15) -0.088(5) 0.429(3) 0.126(3) Uani 0.117(3) 1 d D . P D 3
H26G H -0.341173 -0.153268 0.396709 0.189 Uiso 0.117(3) 1 calc R U P D 3
H26H H -0.372229 -0.005425 0.386133 0.189 Uiso 0.117(3) 1 calc R U P D 3
H26I H -0.378841 -0.126382 0.517048 0.189 Uiso 0.117(3) 1 calc R U P D 3
C27C C -0.112(4) 0.015(4) 0.1982(12) 0.153(4) Uani 0.117(3) 1 d D . P D 3
H27E H -0.095345 0.110759 0.181149 0.184 Uiso 0.117(3) 1 calc R U P D 3
H27F H -0.216906 -0.006035 0.210992 0.184 Uiso 0.117(3) 1 calc R U P D 3
C28C C -0.027(6) -0.005(4) 0.0855(13) 0.238(7) Uani 0.117(3) 1 d D . P D 3
H28G H -0.080506 0.025309 0.022956 0.357 Uiso 0.117(3) 1 calc R U P D 3
H28H H -0.014128 -0.101136 0.109836 0.357 Uiso 0.117(3) 1 calc R U P D 3
H28I H 0.068381 0.047417 0.052003 0.357 Uiso 0.117(3) 1 calc R U P D 3

loop_
_atom_site_aniso_label
_atom_site_aniso_U_11
_atom_site_aniso_U_22
_atom_site_aniso_U_33
_atom_site_aniso_U_23
_atom_site_aniso_U_13
_atom_site_aniso_U_12
O1 0.0475(13) 0.0932(19) 0.117(2) 0.0051(16) -0.0222(14) -0.0026(12)
N1 0.0336(11) 0.0503(12) 0.0415(11) -0.0261(10) 0.0033(9) -0.0077(9)
C1 0.0386(15) 0.072(2) 0.0561(18) -0.0220(16) -0.0031(13) 0.0001(14)
O2 0.0458(13) 0.0692(16) 0.113(2) -0.0176(15) -0.0103(13) -0.0086(11)
C2 0.0415(15) 0.0591(17) 0.0568(17) -0.0219(14) -0.0046(12) -0.0069(12)
O3 0.0406(10) 0.0824(14) 0.0542(12) -0.0459(11) 0.0135(9) -0.0184(9)
C3 0.0366(13) 0.0507(15) 0.0463(14) -0.0246(12) 0.0022(11) -0.0087(11)
O4 0.0486(11) 0.0862(15) 0.0654(13) -0.0541(12) 0.0118(9) -0.0244(10)
C4 0.0338(13) 0.0523(15) 0.0383(13) -0.0249(11) 0.0005(10) -0.0023(11)
C5 0.0314(12) 0.0440(13) 0.0348(12) -0.0207(11) -0.0011(10) -0.0029(10)
C6 0.0349(12) 0.0393(12) 0.0324(12) -0.0173(10) -0.0022(9) -0.0002(10)
C7 0.0368(13) 0.0461(14) 0.0367(13) -0.0232(11) -0.0016(10) -0.0029(10)
C8 0.0376(13) 0.0546(15) 0.0457(14) -0.0305(13) 0.0014(11) -0.0075(11)
C9 0.0375(13) 0.0528(15) 0.0387(13) -0.0277(12) -0.0004(10) -0.0059(11)
C10 0.0356(13) 0.0532(14) 0.0367(13) -0.0260(11) 0.0001(10) -0.0006(11)
C11A 0.028(3) 0.059(4) 0.039(2) -0.032(3) -0.0011(19) -0.0036(18)
C12A 0.034(3) 0.063(4) 0.040(2) -0.029(2) 0.0022(16) -0.010(2)
C13A 0.047(3) 0.078(5) 0.045(2) -0.028(2) -0.003(2) -0.005(3)
C14A 0.065(3) 0.098(4) 0.052(3) -0.025(3) -0.017(2) 0.004(3)
C15A 0.089(5) 0.092(4) 0.042(3) -0.015(3) -0.022(3) -0.015(3)
C16A 0.048(3) 0.117(5) 0.038(2) -0.043(3) 0.010(2) -0.028(3)
C17A 0.043(3) 0.069(4) 0.040(2) -0.032(3) 0.0053(17) -0.021(2)
C18A 0.046(3) 0.073(3) 0.059(3) -0.050(3) 0.012(2) -0.015(2)
C19A 0.035(2) 0.066(3) 0.062(3) -0.046(3) 0.004(2) -0.011(2)
C20A 0.047(3) 0.058(3) 0.091(4) -0.044(3) 0.019(3) -0.001(2)
C21A 0.073(3) 0.072(4) 0.120(5) -0.067(4) -0.038(4) 0.027(3)
C22A 0.083(3) 0.068(3) 0.086(4) -0.042(3) -0.035(3) 0.023(3)
C23A 0.058(2) 0.065(3) 0.056(4) -0.043(3) -0.018(3) 0.010(2)
C24A 0.0327(18) 0.068(4) 0.050(4) -0.043(4) -0.010(2) -0.0005(19)
C11B 0.028(3) 0.059(4) 0.039(2) -0.032(3) -0.0011(19) -0.0036(18)
C12B 0.034(3) 0.063(4) 0.040(2) -0.029(2) 0.0022(16) -0.010(2)
C13B 0.047(3) 0.078(5) 0.045(2) -0.028(2) -0.003(2) -0.005(3)
C14B 0.065(3) 0.098(4) 0.052(3) -0.025(3) -0.017(2) 0.004(3)
C15B 0.089(5) 0.092(4) 0.042(3) -0.015(3) -0.022(3) -0.015(3)
C16B 0.048(3) 0.117(5) 0.038(2) -0.043(3) 0.010(2) -0.028(3)
C17B 0.043(3) 0.069(4) 0.040(2) -0.032(3) 0.0053(17) -0.021(2)
C18B 0.046(3) 0.073(3) 0.059(3) -0.050(3) 0.012(2) -0.015(2)
C19B 0.035(2) 0.066(3) 0.062(3) -0.046(3) 0.004(2) -0.011(2)
C20B 0.047(3) 0.058(3) 0.091(4) -0.044(3) 0.019(3) -0.001(2)
C21B 0.073(3) 0.072(4) 0.120(5) -0.067(4) -0.038(4) 0.027(3)
C22B 0.083(3) 0.068(3) 0.086(4) -0.042(3) -0.035(3) 0.023(3)
C23B 0.058(2) 0.065(3) 0.056(4) -0.043(3) -0.018(3) 0.010(2)
C24B 0.0327(18) 0.068(4) 0.050(4) -0.043(4) -0.010(2) -0.0005(19)
O5A 0.0350(19) 0.109(4) 0.087(2) -0.008(2) -0.0078(16) -0.014(2)
C25A 0.092(5) 0.132(6) 0.087(4) -0.028(4) -0.028(3) -0.016(4)
C26A 0.140(7) 0.122(6) 0.104(5) -0.048(5) -0.014(5) -0.006(5)
C27A 0.115(6) 0.189(8) 0.159(7) -0.065(6) -0.059(6) -0.005(5)
C28A 0.240(13) 0.200(10) 0.278(15) -0.099(11) -0.080(12) -0.036(9)
O5B 0.0350(19) 0.109(4) 0.087(2) -0.008(2) -0.0078(16) -0.014(2)
C25B 0.092(5) 0.132(6) 0.087(4) -0.028(4) -0.028(3) -0.016(4)
C26B 0.140(7) 0.122(6) 0.104(5) -0.048(5) -0.014(5) -0.006(5)
C27B 0.115(6) 0.189(8) 0.159(7) -0.065(6) -0.059(6) -0.005(5)
C28B 0.240(13) 0.200(10) 0.278(15) -0.099(11) -0.080(12) -0.036(9)
O5C 0.0350(19) 0.109(4) 0.087(2) -0.008(2) -0.0078(16) -0.014(2)
C25C 0.092(5) 0.132(6) 0.087(4) -0.028(4) -0.028(3) -0.016(4)
C26C 0.140(7) 0.122(6) 0.104(5) -0.048(5) -0.014(5) -0.006(5)
C27C 0.115(6) 0.189(8) 0.159(7) -0.065(6) -0.059(6) -0.005(5)
C28C 0.240(13) 0.200(10) 0.278(15) -0.099(11) -0.080(12) -0.036(9)

loop_
_atom_type_symbol
_atom_type_description
_atom_type_scat_dispersion_real
_atom_type_scat_dispersion_imag
_atom_type_scat_source
C C 0.0181 0.0091 'International Tables Vol C Tables 4.2.6.8 and 6.1.1.4'
H H 0.0000 0.0000 'International Tables Vol C Tables 4.2.6.8 and 6.1.1.4'
N N 0.0311 0.0180 'International Tables Vol C Tables 4.2.6.8 and 6.1.1.4'
O O 0.0492 0.0322 'International Tables Vol C Tables 4.2.6.8 and 6.1.1.4'

loop_
_exptl_crystal_face_index_h
_exptl_crystal_face_index_k
_exptl_crystal_face_index_l
_exptl_crystal_face_perp_dist
0 -1 0 0.0311
5 2 6 0.1375
0 -5 -8 0.0692
1 5 8 0.0632
6 1 1 0.1280
-6 -2 -1 0.1351
-1 4 7 0.0644
4 -2 -4 0.1303
1 2 8 0.0789
4 3 -1 0.0989
0 -1 -7 0.0508
0 2 -6 0.0449
2 7 2 0.0532
0 6 -1 0.0418
-2 5 -3 0.0466
-5 -1 -6 0.1266
0 7 3 0.0430
1 7 3 0.0490
-3 6 -1 0.0741
6 -2 1 0.1368
-1 6 6 0.0514
-6 1 -2 0.1264
0 1 7 0.0658
1 7 5 0.0390

loop_
_geom_angle_atom_site_label_1
_geom_angle_atom_site_label_2
_geom_angle_atom_site_label_3
_geom_angle
_geom_angle_site_symmetry_1
_geom_angle_site_symmetry_3
_geom_angle_publ_flag
C1 O1 H1O 109.5 . . ?
C8 N1 C4 125.3(2) . . ?
C8 N1 C3 117.7(2) . . ?
C4 N1 C3 117.02(19) . . ?
O2 C1 O1 122.7(3) . . ?
O2 C1 C2 123.6(3) . . ?
O1 C1 C2 113.7(3) . . ?
C3 C2 C1 110.8(2) . . ?
C3 C2 H2A 109.5 . . ?
C1 C2 H2A 109.5 . . ?
C3 C2 H2B 109.5 . . ?
C1 C2 H2B 109.5 . . ?
H2A C2 H2B 108.1 . . ?
N1 C3 C2 112.4(2) . . ?
N1 C3 H3A 109.1 . . ?
C2 C3 H3A 109.1 . . ?
N1 C3 H3B 109.1 . . ?
C2 C3 H3B 109.1 . . ?
H3A C3 H3B 107.8 . . ?
O3 C4 N1 119.1(2) . . ?
O3 C4 C5 123.3(2) . . ?
N1 C4 C5 117.6(2) . . ?
C10 C5 C6 119.9(2) . . ?
C10 C5 C4 121.3(2) . . ?
C6 C5 C4 118.8(2) . . ?
C5 C6 C6 121.1(3) . 2_765 ?
C5 C6 C7 121.1(2) . . ?
C6 C6 C7 117.8(3) 2_765 . ?
C9 C7 C6 120.6(2) . . ?
C9 C7 C8 118.7(2) . . ?
C6 C7 C8 120.7(2) . . ?
O4 C8 N1 120.8(2) . . ?
O4 C8 C7 122.9(2) . . ?
N1 C8 C7 116.3(2) . . ?
C7 C9 C10 122.0(2) . 2_765 ?
C7 C9 H9 119.0 . . ?
C10 C9 H9 119.0 2_765 . ?
C5 C10 C9 118.7(2) . 2_765 ?
C5 C10 C11B 125.2(7) . . ?
C9 C10 C11B 115.3(7) 2_765 . ?
C5 C10 C11A 124.4(5) . . ?
C9 C10 C11A 116.2(5) 2_765 . ?
C24A C11A C12A 122.1(3) . . ?
C24A C11A C10 120.1(3) . . ?
C12A C11A C10 117.7(3) . . ?
C13A C12A C11A 123.2(3) . . ?
C13A C12A C17A 118.4(4) . . ?
C11A C12A C17A 118.4(5) . . ?
C14A C13A C12A 121.2(5) . . ?
C14A C13A H13A 119.4 . . ?
C12A C13A H13A 119.4 . . ?
C13A C14A C15A 120.3(6) . . ?
C13A C14A H14A 119.9 . . ?
C15A C14A H14A 119.9 . . ?
C16A C15A C14A 120.3(5) . . ?
C16A C15A H15A 119.9 . . ?
C14A C15A H15A 119.9 . . ?
C15A C16A C17A 121.6(6) . . ?
C15A C16A H16A 119.2 . . ?
C17A C16A H16A 119.2 . . ?
C18A C17A C16A 122.6(4) . . ?
C18A C17A C12A 119.2(5) . . ?
C16A C17A C12A 118.2(5) . . ?
C17A C18A C19A 122.7(3) . . ?
C17A C18A H18A 118.6 . . ?
C19A C18A H18A 118.6 . . ?
C18A C19A C20A 122.7(4) . . ?
C18A C19A C24A 118.8(5) . . ?
C20A C19A C24A 118.5(5) . . ?
C21A C20A C19A 121.5(6) . . ?
C21A C20A H20A 119.2 . . ?
C19A C20A H20A 119.2 . . ?
C20A C21A C22A 119.5(5) . . ?
C20A C21A H21A 120.2 . . ?
C22A C21A H21A 120.2 . . ?
C23A C22A C21A 121.7(6) . . ?
C23A C22A H22A 119.2 . . ?
C21A C22A H22A 119.2 . . ?
C22A C23A C24A 120.6(5) . . ?
C22A C23A H23A 119.7 . . ?
C24A C23A H23A 119.7 . . ?
C11A C24A C23A 123.2(3) . . ?
C11A C24A C19A 118.7(4) . . ?
C23A C24A C19A 118.1(4) . . ?
C24B C11B C12B 122.1(3) . . ?
C24B C11B C10 115.8(3) . . ?
C12B C11B C10 122.1(3) . . ?
C13B C12B C11B 123.2(3) . . ?
C13B C12B C17B 118.4(4) . . ?
C11B C12B C17B 118.4(5) . . ?
C14B C13B C12B 121.2(5) . . ?
C14B C13B H13B 119.4 . . ?
C12B C13B H13B 119.4 . . ?
C13B C14B C15B 120.3(6) . . ?
C13B C14B H14B 119.9 . . ?
C15B C14B H14B 119.9 . . ?
C16B C15B C14B 120.2(5) . . ?
C16B C15B H15B 119.9 . . ?
C14B C15B H15B 119.9 . . ?
C15B C16B C17B 121.5(6) . . ?
C15B C16B H16B 119.2 . . ?
C17B C16B H16B 119.2 . . ?
C18B C17B C16B 122.7(4) . . ?
C18B C17B C12B 119.2(5) . . ?
C16B C17B C12B 118.2(5) . . ?
C17B C18B C19B 122.7(3) . . ?
C17B C18B H18B 118.6 . . ?
C19B C18B H18B 118.6 . . ?
C18B C19B C20B 122.7(4) . . ?
C18B C19B C24B 118.8(5) . . ?
C20B C19B C24B 118.5(5) . . ?
C21B C20B C19B 121.5(6) . . ?
C21B C20B H20B 119.2 . . ?
C19B C20B H20B 119.2 . . ?
C20B C21B C22B 119.6(6) . . ?
C20B C21B H21B 120.2 . . ?
C22B C21B H21B 120.2 . . ?
C23B C22B C21B 121.7(6) . . ?
C23B C22B H22B 119.1 . . ?
C21B C22B H22B 119.1 . . ?
C22B C23B C24B 120.6(5) . . ?
C22B C23B H23B 119.7 . . ?
C24B C23B H23B 119.7 . . ?
C11B C24B C23B 123.2(3) . . ?
C11B C24B C19B 118.7(5) . . ?
C23B C24B C19B 118.0(4) . . ?
C27A O5A C25A 110.1(5) . . ?
O5A C25A C26A 114.8(5) . . ?
O5A C25A H25A 108.6 . . ?
C26A C25A H25A 108.6 . . ?
O5A C25A H25B 108.6 . . ?
C26A C25A H25B 108.6 . . ?
H25A C25A H25B 107.6 . . ?
C25A C26A H26A 109.5 . . ?
C25A C26A H26B 109.5 . . ?
H26A C26A H26B 109.5 . . ?
C25A C26A H26C 109.5 . . ?
H26A C26A H26C 109.5 . . ?
H26B C26A H26C 109.5 . . ?
O5A C27A C28A 113.8(2) . . ?
O5A C27A H27A 108.8 . . ?
C28A C27A H27A 108.8 . . ?
O5A C27A H27B 108.8 . . ?
C28A C27A H27B 108.8 . . ?
H27A C27A H27B 107.7 . . ?
C27A C28A H28A 109.5 . . ?
C27A C28A H28B 109.5 . . ?
H28A C28A H28B 109.5 . . ?
C27A C28A H28C 109.5 . . ?
H28A C28A H28C 109.5 . . ?
H28B C28A H28C 109.5 . . ?
C27B O5B C25B 110.1(5) . . ?
O5B C25B C26B 114.8(5) . . ?
O5B C25B H25C 108.6 . . ?
C26B C25B H25C 108.6 . . ?
O5B C25B H25D 108.6 . . ?
C26B C25B H25D 108.6 . . ?
H25C C25B H25D 107.6 . . ?
C25B C26B H26D 109.5 . . ?
C25B C26B H26E 109.5 . . ?
H26D C26B H26E 109.5 . . ?
C25B C26B H26F 109.5 . . ?
H26D C26B H26F 109.5 . . ?
H26E C26B H26F 109.5 . . ?
O5B C27B C28B 113.8(3) . . ?
O5B C27B H27C 108.8 . . ?
C28B C27B H27C 108.8 . . ?
O5B C27B H27D 108.8 . . ?
C28B C27B H27D 108.8 . . ?
H27C C27B H27D 107.7 . . ?
C27B C28B H28D 109.5 . . ?
C27B C28B H28E 109.5 . . ?
H28D C28B H28E 109.5 . . ?
C27B C28B H28F 109.5 . . ?
H28D C28B H28F 109.5 . . ?
H28E C28B H28F 109.5 . . ?
C27C O5C C25C 110.1(5) . . ?
O5C C25C C26C 114.8(5) . . ?
O5C C25C H25E 108.6 . . ?
C26C C25C H25E 108.6 . . ?
O5C C25C H25F 108.6 . . ?
C26C C25C H25F 108.6 . . ?
H25E C25C H25F 107.6 . . ?
C25C C26C H26G 109.5 . . ?
C25C C26C H26H 109.5 . . ?
H26G C26C H26H 109.5 . . ?
C25C C26C H26I 109.5 . . ?
H26G C26C H26I 109.5 . . ?
H26H C26C H26I 109.5 . . ?
O5C C27C C28C 113.8(3) . . ?
O5C C27C H27E 108.8 . . ?
C28C C27C H27E 108.8 . . ?
O5C C27C H27F 108.8 . . ?
C28C C27C H27F 108.8 . . ?
H27E C27C H27F 107.7 . . ?
C27C C28C C28C 159(4) . 2 ?
C27C C28C H28G 109.5 . . ?
C28C C28C H28G 49.9 2 . ?
C27C C28C H28H 109.5 . . ?
C28C C28C H28H 83.7 2 . ?
H28G C28C H28H 109.5 . . ?
C27C C28C H28I 109.5 . . ?
C28C C28C H28I 79.6 2 . ?
H28G C28C H28I 109.5 . . ?
H28H C28C H28I 109.5 . . ?

loop_
_geom_bond_atom_site_label_1
_geom_bond_atom_site_label_2
_geom_bond_distance
_geom_bond_site_symmetry_2
_geom_bond_publ_flag
O1 C1 1.288(4) . ?
O1 H1O 0.8400 . ?
N1 C8 1.389(3) . ?
N1 C4 1.401(3) . ?
N1 C3 1.475(3) . ?
C1 O2 1.210(4) . ?
C1 C2 1.517(4) . ?
C2 C3 1.499(4) . ?
C2 H2A 0.9900 . ?
C2 H2B 0.9900 . ?
O3 C4 1.207(3) . ?
C3 H3A 0.9900 . ?
C3 H3B 0.9900 . ?
O4 C8 1.215(3) . ?
C4 C5 1.486(3) . ?
C5 C10 1.391(3) . ?
C5 C6 1.411(3) . ?
C6 C6 1.413(5) 2_765 ?
C6 C7 1.413(3) . ?
C7 C9 1.370(3) . ?
C7 C8 1.478(3) . ?
C9 C10 1.408(3) 2_765 ?
C9 H9 0.9500 . ?
C10 C11B 1.507(4) . ?
C10 C11A 1.518(4) . ?
C11A C24A 1.400(5) . ?
C11A C12A 1.404(5) . ?
C12A C13A 1.398(7) . ?
C12A C17A 1.444(5) . ?
C13A C14A 1.369(6) . ?
C13A H13A 0.9500 . ?
C14A C15A 1.413(9) . ?
C14A H14A 0.9500 . ?
C15A C16A 1.339(11) . ?
C15A H15A 0.9500 . ?
C16A C17A 1.420(7) . ?
C16A H16A 0.9500 . ?
C17A C18A 1.382(8) . ?
C18A C19A 1.392(8) . ?
C18A H18A 0.9500 . ?
C19A C20A 1.416(7) . ?
C19A C24A 1.442(5) . ?
C20A C21A 1.375(11) . ?
C20A H20A 0.9500 . ?
C21A C22A 1.388(8) . ?
C21A H21A 0.9500 . ?
C22A C23A 1.370(6) . ?
C22A H22A 0.9500 . ?
C23A C24A 1.424(6) . ?
C23A H23A 0.9500 . ?
C11B C24B 1.400(5) . ?
C11B C12B 1.404(6) . ?
C12B C13B 1.398(7) . ?
C12B C17B 1.444(5) . ?
C13B C14B 1.369(6) . ?
C13B H13B 0.9500 . ?
C14B C15B 1.413(9) . ?
C14B H14B 0.9500 . ?
C15B C16B 1.339(11) . ?
C15B H15B 0.9500 . ?
C16B C17B 1.420(7) . ?
C16B H16B 0.9500 . ?
C17B C18B 1.381(8) . ?
C18B C19B 1.392(8) . ?
C18B H18B 0.9500 . ?
C19B C20B 1.416(7) . ?
C19B C24B 1.442(5) . ?
C20B C21B 1.375(11) . ?
C20B H20B 0.9500 . ?
C21B C22B 1.388(8) . ?
C21B H21B 0.9500 . ?
C22B C23B 1.370(6) . ?
C22B H22B 0.9500 . ?
C23B C24B 1.424(6) . ?
C23B H23B 0.9500 . ?
O5A C27A 1.420(2) . ?
O5A C25A 1.422(2) . ?
C25A C26A 1.536(2) . ?
C25A H25A 0.9900 . ?
C25A H25B 0.9900 . ?
C26A H26A 0.9800 . ?
C26A H26B 0.9800 . ?
C26A H26C 0.9800 . ?
C27A C28A 1.537(2) . ?
C27A H27A 0.9900 . ?
C27A H27B 0.9900 . ?
C28A H28A 0.9800 . ?
C28A H28B 0.9800 . ?
C28A H28C 0.9800 . ?
O5B C27B 1.421(2) . ?
O5B C25B 1.422(2) . ?
C25B C26B 1.536(2) . ?
C25B H25C 0.9900 . ?
C25B H25D 0.9900 . ?
C26B H26D 0.9800 . ?
C26B H26E 0.9800 . ?
C26B H26F 0.9800 . ?
C27B C28B 1.537(2) . ?
C27B H27C 0.9900 . ?
C27B H27D 0.9900 . ?
C28B H28D 0.9800 . ?
C28B H28E 0.9800 . ?
C28B H28F 0.9800 . ?
O5C C27C 1.420(2) . ?
O5C C25C 1.422(2) . ?
C25C C26C 1.536(2) . ?
C25C H25E 0.9900 . ?
C25C H25F 0.9900 . ?
C26C H26G 0.9800 . ?
C26C H26H 0.9800 . ?
C26C H26I 0.9800 . ?
C27C C28C 1.537(2) . ?
C27C H27E 0.9900 . ?
C27C H27F 0.9900 . ?
C28C H28G 0.9800 . ?
C28C H28H 0.9800 . ?
C28C H28I 0.9800 . ?

loop_
_geom_torsion_atom_site_label_1
_geom_torsion_atom_site_label_2
_geom_torsion_atom_site_label_3
_geom_torsion_atom_site_label_4
_geom_torsion
_geom_torsion_site_symmetry_1
_geom_torsion_site_symmetry_2
_geom_torsion_site_symmetry_3
_geom_torsion_site_symmetry_4
_geom_torsion_publ_flag
O2 C1 C2 C3 -1.7(5) . . . . ?
O1 C1 C2 C3 177.4(3) . . . . ?
C8 N1 C3 C2 -94.5(3) . . . . ?
C4 N1 C3 C2 87.5(3) . . . . ?
C1 C2 C3 N1 177.5(2) . . . . ?
C8 N1 C4 O3 179.6(3) . . . . ?
C3 N1 C4 O3 -2.6(4) . . . . ?
C8 N1 C4 C5 -0.9(4) . . . . ?
C3 N1 C4 C5 176.8(2) . . . . ?
O3 C4 C5 C10 -1.4(4) . . . . ?
N1 C4 C5 C10 179.2(2) . . . . ?
O3 C4 C5 C6 177.8(2) . . . . ?
N1 C4 C5 C6 -1.6(4) . . . . ?
C10 C5 C6 C6 1.1(4) . . . 2_765 ?
C4 C5 C6 C6 -178.1(3) . . . 2_765 ?
C10 C5 C6 C7 -178.8(2) . . . . ?
C4 C5 C6 C7 2.0(4) . . . . ?
C5 C6 C7 C9 -179.3(2) . . . . ?
C6 C6 C7 C9 0.8(4) 2_765 . . . ?
C5 C6 C7 C8 0.0(4) . . . . ?
C6 C6 C7 C8 -179.9(3) 2_765 . . . ?
C4 N1 C8 O4 -177.9(3) . . . . ?
C3 N1 C8 O4 4.3(4) . . . . ?
C4 N1 C8 C7 2.9(4) . . . . ?
C3 N1 C8 C7 -174.9(2) . . . . ?
C9 C7 C8 O4 -2.2(4) . . . . ?
C6 C7 C8 O4 178.4(3) . . . . ?
C9 C7 C8 N1 177.0(2) . . . . ?
C6 C7 C8 N1 -2.4(4) . . . . ?
C6 C7 C9 C10 -0.2(4) . . . 2_765 ?
C8 C7 C9 C10 -179.6(2) . . . 2_765 ?
C6 C5 C10 C9 -1.6(4) . . . 2_765 ?
C4 C5 C10 C9 177.6(2) . . . 2_765 ?
C6 C5 C10 C11B -170.7(3) . . . . ?
C4 C5 C10 C11B 8.5(4) . . . . ?
C6 C5 C10 C11A 168.3(3) . . . . ?
C4 C5 C10 C11A -12.5(4) . . . . ?
C5 C10 C11A C24A -79.4(9) . . . . ?
C9 C10 C11A C24A 90.7(8) 2_765 . . . ?
C5 C10 C11A C12A 105.4(8) . . . . ?
C9 C10 C11A C12A -84.4(8) 2_765 . . . ?
C24A C11A C12A C13A -179.2(7) . . . . ?
C10 C11A C12A C13A -4.1(12) . . . . ?
C24A C11A C12A C17A 3.7(13) . . . . ?
C10 C11A C12A C17A 178.7(6) . . . . ?
C11A C12A C13A C14A -176.5(8) . . . . ?
C17A C12A C13A C14A 0.6(9) . . . . ?
C12A C13A C14A C15A 1.6(11) . . . . ?
C13A C14A C15A C16A -3.8(14) . . . . ?
C14A C15A C16A C17A 3.6(14) . . . . ?
C15A C16A C17A C18A 177.6(7) . . . . ?
C15A C16A C17A C12A -1.3(9) . . . . ?
C13A C12A C17A C18A -179.8(5) . . . . ?
C11A C12A C17A C18A -2.5(9) . . . . ?
C13A C12A C17A C16A -0.8(8) . . . . ?
C11A C12A C17A C16A 176.5(7) . . . . ?
C16A C17A C18A C19A -177.6(5) . . . . ?
C12A C17A C18A C19A 1.4(8) . . . . ?
C17A C18A C19A C20A 179.8(7) . . . . ?
C17A C18A C19A C24A -1.2(7) . . . . ?
C18A C19A C20A C21A -178.8(7) . . . . ?
C24A C19A C20A C21A 2.1(12) . . . . ?
C19A C20A C21A C22A -3.5(13) . . . . ?
C20A C21A C22A C23A 2.3(10) . . . . ?
C21A C22A C23A C24A 0.2(9) . . . . ?
C12A C11A C24A C23A 177.4(7) . . . . ?
C10 C11A C24A C23A 2.5(12) . . . . ?
C12A C11A C24A C19A -3.5(12) . . . . ?
C10 C11A C24A C19A -178.4(6) . . . . ?
C22A C23A C24A C11A 177.6(7) . . . . ?
C22A C23A C24A C19A -1.5(8) . . . . ?
C18A C19A C24A C11A 2.2(8) . . . . ?
C20A C19A C24A C11A -178.8(8) . . . . ?
C18A C19A C24A C23A -178.7(5) . . . . ?
C20A C19A C24A C23A 0.3(9) . . . . ?
C5 C10 C11B C24B -94.6(12) . . . . ?
C9 C10 C11B C24B 96.0(11) 2_765 . . . ?
C5 C10 C11B C12B 87.5(14) . . . . ?
C9 C10 C11B C12B -81.9(14) 2_765 . . . ?
C24B C11B C12B C13B 179.8(11) . . . . ?
C10 C11B C12B C13B -2(2) . . . . ?
C24B C11B C12B C17B -1.6(19) . . . . ?
C10 C11B C12B C17B 176.1(10) . . . . ?
C11B C12B C13B C14B -178.6(11) . . . . ?
C17B C12B C13B C14B 2.8(13) . . . . ?
C12B C13B C14B C15B -0.9(14) . . . . ?
C13B C14B C15B C16B -3.5(14) . . . . ?
C14B C15B C16B C17B 6.0(17) . . . . ?
C15B C16B C17B C18B 176.0(10) . . . . ?
C15B C16B C17B C12B -4.0(16) . . . . ?
C13B C12B C17B C18B 179.5(8) . . . . ?
C11B C12B C17B C18B 0.9(14) . . . . ?
C13B C12B C17B C16B -0.4(13) . . . . ?
C11B C12B C17B C16B -179.1(12) . . . . ?
C16B C17B C18B C19B -178.2(9) . . . . ?
C12B C17B C18B C19B 1.8(12) . . . . ?
C17B C18B C19B C20B 178.0(7) . . . . ?
C17B C18B C19B C24B -3.7(12) . . . . ?
C18B C19B C20B C21B -178.4(11) . . . . ?
C24B C19B C20B C21B 3.3(14) . . . . ?
C19B C20B C21B C22B -2(2) . . . . ?
C20B C21B C22B C23B 1(2) . . . . ?
C21B C22B C23B C24B -0.6(17) . . . . ?
C12B C11B C24B C23B -175.9(12) . . . . ?
C10 C11B C24B C23B 6.3(18) . . . . ?
C12B C11B C24B C19B -0.3(19) . . . . ?
C10 C11B C24B C19B -178.1(9) . . . . ?
C22B C23B C24B C11B 177.2(11) . . . . ?
C22B C23B C24B C19B 1.6(14) . . . . ?
C18B C19B C24B C11B 2.9(13) . . . . ?
C20B C19B C24B C11B -178.7(10) . . . . ?
C18B C19B C24B C23B 178.7(8) . . . . ?
C20B C19B C24B C23B -2.9(12) . . . . ?
C27A O5A C25A C26A -68.3(9) . . . . ?
C25A O5A C27A C28A -139.9(10) . . . . ?
C27B O5B C25B C26B 151.9(15) . . . . ?
C25B O5B C27B C28B 71.0(18) . . . . ?
C27C O5C C25C C26C 57(3) . . . . ?
C25C O5C C27C C28C -174(3) . . . . ?
O5C C27C C28C C28C 166(13) . . . 2 ?
